data_7248375
loop_
_publ_author_name
'Ma, Chi Thanh'
'Huang, Tianqi'
'Yu, Jae Sik'
'Ly, Tu Loan'
'Vu Huynh, Kim Long'
'Kwon, Sung Won'
'Park, Jeong Hill'
'Yang, Hyun Ok'

_publ_section_title
;
 Sesquiterpenoids and hexanorcucurbitacin from Aquilaria malaccensis
 agarwood with anti-inflammatory effects by inhibiting the
 STAT1/AKT/MAPK/NLRP3 pathway
;
_journal_issue 13
_journal_name_full 'RSC Advances'
_journal_page_first 9391
_journal_page_last 9405
_journal_paper_doi 10.1039/D3RA08686K
_journal_volume 14
_journal_year 2024
_chemical_absolute_configuration unk
_chemical_formula_moiety 'C24 H30 O4, C H4 O'
_chemical_formula_sum 'C25 H34 O5'
_chemical_formula_weight 414.52
_chemical_name_systematic 'Compound 19'
_space_group_crystal_system orthorhombic
_space_group_IT_number 19
_space_group_name_Hall 'P 2ac 2ab'
_space_group_name_H-M_alt 'P 21 21 21'
_atom_sites_solution_hydrogens geom
_atom_sites_solution_primary direct
_audit_creation_date 2017-03-17
_audit_creation_method
;
Olex2 1.2
(compiled 2017.03.02 svn.r3394 for OlexSys, GUI svn.r5324)
;
_audit_update_record
;
2020-09-24 deposited with the CCDC.	2024-03-28 downloaded from the CCDC.
;
_cell_angle_alpha 90
_cell_angle_beta 90
_cell_angle_gamma 90
_cell_formula_units_Z 4
_cell_length_a 10.0589(2)
_cell_length_b 14.2921(3)
_cell_length_c 15.1181(3)
_cell_measurement_reflns_used 12450
_cell_measurement_temperature 99.8(7)
_cell_measurement_theta_max 73.6990
_cell_measurement_theta_min 4.2240
_cell_volume 2173.42(8)
_computing_cell_refinement 'CrysAlisPro 1.171.38.44a (Rigaku OD, 2015)'
_computing_data_collection 'CrysAlisPro 1.171.38.44a (Rigaku OD, 2015)'
_computing_data_reduction 'CrysAlisPro 1.171.38.44a (Rigaku OD, 2015)'
_computing_molecular_graphics 'Olex2 (Dolomanov et al., 2009)'
_computing_publication_material 'Olex2 (Dolomanov et al., 2009)'
_computing_structure_refinement 'ShelXL (Sheldrick, 2015)'
_computing_structure_solution 'ShelXT (Sheldrick, 2015)'
_diffrn_ambient_environment N~2~
_diffrn_ambient_temperature 99.8(7)
_diffrn_detector 'CCD plate'
_diffrn_detector_area_resol_mean 5.2262
_diffrn_detector_type AtlasS2
_diffrn_measured_fraction_theta_full 1.000
_diffrn_measured_fraction_theta_max 0.995
_diffrn_measurement_details
;
List of Runs (angles in degrees, time in seconds):

  # Type    Start    End  Width  t~exp~   \w     \q     \k     \f   Frames
#--------------------------------------------------------------------------
  1  \w   -113.00 -13.00   1.00    6.50    --  -41.24 -57.00   0.00  100
  2  \w   -113.00 -13.00   1.00    6.50    --  -41.24 -57.00  90.00  100
  3  \w     23.00  97.00   1.00    6.50    --   41.24-125.00  60.00   74
  4  \w     36.00 116.00   1.00   25.00    --  112.00-111.00  30.00   80
  5  \w     86.00 178.00   1.00   25.00    --  112.00  45.00-180.00   92
  6  \w     86.00 178.00   1.00   25.00    --  112.00  45.00   0.00   92
  7  \w    100.00 178.00   1.00   25.00    --  112.00 111.00-150.00   78
  8  \w     29.00 109.00   1.00   25.00    --  112.00 -94.00 -30.00   80
  9  \w     29.00 109.00   1.00   25.00    --  112.00 -94.00-150.00   80
 10  \w     57.00 135.00   1.00   25.00    --  112.00 178.00   0.00   78
 11  \w     41.00 132.00   1.00   25.00    --  112.00 -45.00  90.00   91
 12  \w     33.00 106.00   1.00   25.00    --  112.00 -94.00  60.00   73
 13  \w   -115.00 -64.00   1.00   39.51    --  -41.49-140.00  32.00   51
 14  \w   -115.00 -13.00   1.00   39.51    --  -41.49 -57.00-120.00  102
 15  \w     84.00 178.00   1.00   50.84    --  112.00  30.00 120.00   94
 16  \w     86.00 178.00   1.00   50.84    --  112.00  45.00  60.00   92
 17  \w     83.00 178.00   1.00   50.84    --  112.00  61.00 -60.00   95
 18  \w     83.00 178.00   1.00   50.84    --  112.00  61.00-150.00   95
 19  \w     86.00 161.00   1.00   50.84    --  112.00  45.00 150.00   75
;
_diffrn_measurement_device 'four-circle diffractometer'
_diffrn_measurement_device_type 'SuperNova, Dual, Cu at zero, AtlasS2'
_diffrn_measurement_method '\w scans'
_diffrn_orient_matrix_type 'CrysAlisPro convention (1999,Acta A55,543-557)'
_diffrn_orient_matrix_UB_11 -0.1306933000
_diffrn_orient_matrix_UB_12 -0.0269419000
_diffrn_orient_matrix_UB_13 -0.0465782000
_diffrn_orient_matrix_UB_21 0.0653821000
_diffrn_orient_matrix_UB_22 0.0179770000
_diffrn_orient_matrix_UB_23 -0.0905822000
_diffrn_orient_matrix_UB_31 0.0459652000
_diffrn_orient_matrix_UB_32 -0.1027624000
_diffrn_orient_matrix_UB_33 -0.0035965000
_diffrn_radiation_collimation '0.2 mm sinlge-pinhole'
_diffrn_radiation_monochromator mirror
_diffrn_radiation_probe x-ray
_diffrn_radiation_type CuK\a
_diffrn_radiation_wavelength 1.54184
_diffrn_reflns_av_R_equivalents 0.0390
_diffrn_reflns_av_unetI/netI 0.0242
_diffrn_reflns_Laue_measured_fraction_full 1.000
_diffrn_reflns_Laue_measured_fraction_max 0.995
_diffrn_reflns_limit_h_max 12
_diffrn_reflns_limit_h_min -12
_diffrn_reflns_limit_k_max 15
_diffrn_reflns_limit_k_min -17
_diffrn_reflns_limit_l_max 19
_diffrn_reflns_limit_l_min -19
_diffrn_reflns_number 21475
_diffrn_reflns_point_group_measured_fraction_full 1.000
_diffrn_reflns_point_group_measured_fraction_max 0.992
_diffrn_reflns_theta_full 67.684
_diffrn_reflns_theta_max 76.678
_diffrn_reflns_theta_min 4.257
_diffrn_source 'micro-focus sealed X-ray tube'
_diffrn_source_type 'SuperNova (Cu) X-ray Source'
_exptl_absorpt_coefficient_mu 0.697
_exptl_absorpt_correction_T_max 1.00000
_exptl_absorpt_correction_T_min 0.81985
_exptl_absorpt_correction_type multi-scan
_exptl_absorpt_process_details
;
CrysAlisPro 1.171.38.44a (Rigaku Oxford Diffraction, 2015)
Empirical absorption correction using spherical harmonics,
 implemented in SCALE3 ABSPACK scaling algorithm.
;
_exptl_crystal_colour 'clear light colourless'
_exptl_crystal_colour_lustre clear
_exptl_crystal_colour_modifier light
_exptl_crystal_colour_primary colourless
_exptl_crystal_density_diffrn 1.267
_exptl_crystal_description block
_exptl_crystal_F_000 896
_exptl_crystal_size_max 0.15
_exptl_crystal_size_mid 0.04
_exptl_crystal_size_min 0.02
_refine_diff_density_max 0.219
_refine_diff_density_min -0.236
_refine_diff_density_rms 0.056
_refine_ls_abs_structure_details
;
 Flack x determined using 1822 quotients [(I+)-(I-)]/[(I+)+(I-)]
 (Parsons, Flack and Wagner, Acta Cryst. B69 (2013) 249-259).
;
_refine_ls_abs_structure_Flack -0.01(8)
_refine_ls_extinction_method none
_refine_ls_goodness_of_fit_ref 1.067
_refine_ls_hydrogen_treatment constr
_refine_ls_matrix_type full
_refine_ls_number_parameters 280
_refine_ls_number_reflns 4530
_refine_ls_number_restraints 0
_refine_ls_restrained_S_all 1.067
_refine_ls_R_factor_all 0.0382
_refine_ls_R_factor_gt 0.0369
_refine_ls_shift/su_max 0.000
_refine_ls_shift/su_mean 0.000
_refine_ls_structure_factor_coef Fsqd
_refine_ls_weighting_details 'w=1/[\s^2^(Fo^2^)+(0.0589P)^2^+0.3557P] where P=(Fo^2^+2Fc^2^)/3'
_refine_ls_weighting_scheme calc
_refine_ls_wR_factor_gt 0.0976
_refine_ls_wR_factor_ref 0.0987
_reflns_Friedel_coverage 0.759
_reflns_Friedel_fraction_full 1.000
_reflns_Friedel_fraction_max 0.989
_reflns_number_gt 4390
_reflns_number_total 4530
_reflns_threshold_expression 'I > 2\s(I)'
_cod_data_source_file d3ra08686k3.cif
_cod_data_source_block exp_823
_cod_original_cell_volume 2173.43(8)
_cod_database_code 7248375
_shelx_shelxl_version_number 2014/7
_chemical_oxdiff_formula C24H30O4
_shelx_space_group_comment
;
The symmetry employed for this shelxl refinement is uniquely defined
by the following loop, which should always be used as a source of
symmetry information in preference to the above space-group names.
They are only intended as comments.
;
_reflns_odcompleteness_completeness 100.00
_reflns_odcompleteness_iscentric 1
_reflns_odcompleteness_theta 74.33
_olex2_refinement_description
;
1. Fixed Uiso
 At 1.2 times of:
  All C(H) groups, All C(H,H) groups
 At 1.5 times of:
  All C(H,H,H) groups, All O(H) groups
2.a Ternary CH refined with riding coordinates:
 C8(H8), C10(H10)
2.b Secondary CH2 refined with riding coordinates:
 C7(H7A,H7B), C12(H12A,H12B), C15(H15A,H15B)
2.c Aromatic/amide H refined with riding coordinates:
 C1(H1), C6(H6), C16(H16)
2.d Idealised Me refined as rotating group:
 C18(H18A,H18B,H18C), C19(H19A,H19B,H19C), C20(H20A,H20B,H20C), C22(H22A,H22B,
 H22C), C23(H23B,H23A,H23C), C24(H24A,H24B,H24C), C25(H25A,H25B,H25C)
2.e Idealised tetrahedral OH refined as rotating group:
 O2(H2), O25(H25)
;
_olex2_date_sample_data_collection 2017-03-16
_olex2_submission_special_instructions 'No special instructions were received'
_oxdiff_exptl_absorpt_empirical_details
;
Empirical correction (ABSPACK) includes:
- Absorption correction using spherical harmonics
- Frame scaling
;
_oxdiff_exptl_absorpt_empirical_full_max 2.310
_oxdiff_exptl_absorpt_empirical_full_min 0.654

loop_
_space_group_symop_operation_xyz
'x, y, z'
'-x+1/2, -y, z+1/2'
'-x, y+1/2, -z+1/2'
'x+1/2, -y+1/2, -z'

loop_
_atom_site_label
_atom_site_type_symbol
_atom_site_fract_x
_atom_site_fract_y
_atom_site_fract_z
_atom_site_U_iso_or_equiv
_atom_site_adp_type
_atom_site_occupancy
_atom_site_site_symmetry_order
_atom_site_calc_flag
_atom_site_refinement_flags_posn
_atom_site_refinement_flags_adp
_atom_site_refinement_flags_occupancy
_atom_site_disorder_assembly
_atom_site_disorder_group
O2 O 0.8218(2) 0.79134(12) 0.86043(10) 0.0382(4) Uani 1 1 d . . . . .
H2 H 0.8362 0.8444 0.8421 0.057 Uiso 1 1 calc GR . . . .
O3 O 0.74830(19) 0.86699(12) 0.70349(11) 0.0367(4) Uani 1 1 d . . . . .
O11 O 0.79960(18) 0.44540(11) 0.88638(10) 0.0330(4) Uani 1 1 d . . . . .
O21 O 0.88062(18) 0.12893(11) 0.74992(10) 0.0337(4) Uani 1 1 d . . . . .
C1 C 0.7828(2) 0.64195(15) 0.80049(13) 0.0245(4) Uani 1 1 d . . . . .
H1 H 0.8058 0.6165 0.8550 0.029 Uiso 1 1 calc R . . . .
C2 C 0.7874(2) 0.73509(16) 0.79152(13) 0.0269(4) Uani 1 1 d . . . . .
C3 C 0.7563(2) 0.78173(15) 0.70682(13) 0.0255(4) Uani 1 1 d . . . . .
C4 C 0.7443(2) 0.71946(15) 0.62539(13) 0.0244(4) Uani 1 1 d . . . . .
C5 C 0.6768(2) 0.62802(14) 0.65214(12) 0.0217(4) Uani 1 1 d . . . . .
C6 C 0.5693(2) 0.59612(15) 0.61120(13) 0.0254(4) Uani 1 1 d . . . . .
H6 H 0.5353 0.6318 0.5650 0.030 Uiso 1 1 calc R . . . .
C7 C 0.4987(2) 0.50730(16) 0.63374(15) 0.0284(4) Uani 1 1 d . . . . .
H7A H 0.4754 0.4757 0.5791 0.034 Uiso 1 1 calc R . . . .
H7B H 0.4164 0.5230 0.6637 0.034 Uiso 1 1 calc R . . . .
C8 C 0.57658(19) 0.43879(14) 0.69197(13) 0.0230(4) Uani 1 1 d . . . . .
H8 H 0.5090 0.4030 0.7242 0.028 Uiso 1 1 calc R . . . .
C9 C 0.6588(2) 0.49128(14) 0.76513(13) 0.0221(4) Uani 1 1 d . . . . .
C10 C 0.7428(2) 0.57596(14) 0.72765(12) 0.0206(4) Uani 1 1 d . . . . .
H10 H 0.8252 0.5493 0.7039 0.025 Uiso 1 1 calc R . . . .
C11 C 0.7648(2) 0.42850(14) 0.81097(13) 0.0232(4) Uani 1 1 d . . . . .
C12 C 0.8291(2) 0.34751(14) 0.76102(12) 0.0225(4) Uani 1 1 d . . . . .
H12A H 0.8710 0.3048 0.8023 0.027 Uiso 1 1 calc R . . . .
H12B H 0.8966 0.3710 0.7209 0.027 Uiso 1 1 calc R . . . .
C13 C 0.72020(19) 0.29674(14) 0.70890(12) 0.0212(4) Uani 1 1 d . . . . .
C14 C 0.65729(19) 0.36599(14) 0.64047(12) 0.0219(4) Uani 1 1 d . . . . .
C15 C 0.5776(2) 0.29774(16) 0.58103(14) 0.0279(4) Uani 1 1 d . . . . .
H15A H 0.4912 0.2837 0.6063 0.034 Uiso 1 1 calc R . . . .
H15B H 0.5659 0.3227 0.5219 0.034 Uiso 1 1 calc R . . . .
C16 C 0.6662(2) 0.21312(15) 0.58086(13) 0.0270(4) Uani 1 1 d . . . . .
H16 H 0.6626 0.1662 0.5384 0.032 Uiso 1 1 calc R . . . .
C17 C 0.7514(2) 0.21330(14) 0.64940(13) 0.0232(4) Uani 1 1 d . . . . .
C18 C 0.6193(2) 0.25905(15) 0.77752(14) 0.0275(4) Uani 1 1 d . . . . .
H18A H 0.5401 0.2389 0.7477 0.041 Uiso 1 1 calc GR . . . .
H18B H 0.5975 0.3077 0.8188 0.041 Uiso 1 1 calc GR . . . .
H18C H 0.6578 0.2072 0.8087 0.041 Uiso 1 1 calc GR . . . .
C19 C 0.5584(2) 0.52662(16) 0.83436(14) 0.0293(4) Uani 1 1 d . . . . .
H19A H 0.5059 0.4751 0.8553 0.044 Uiso 1 1 calc GR . . . .
H19B H 0.5014 0.5726 0.8079 0.044 Uiso 1 1 calc GR . . . .
H19C H 0.6055 0.5542 0.8831 0.044 Uiso 1 1 calc GR . . . .
C20 C 0.7622(2) 0.40970(15) 0.57879(13) 0.0247(4) Uani 1 1 d . . . . .
H20A H 0.8228 0.4469 0.6130 0.037 Uiso 1 1 calc GR . . . .
H20B H 0.7189 0.4486 0.5358 0.037 Uiso 1 1 calc GR . . . .
H20C H 0.8104 0.3609 0.5492 0.037 Uiso 1 1 calc GR . . . .
C21 C 0.8372(2) 0.13501(15) 0.67411(13) 0.0251(4) Uani 1 1 d . . . . .
C22 C 0.8670(2) 0.05961(16) 0.60766(15) 0.0310(5) Uani 1 1 d . . . . .
H22A H 0.9527 0.0331 0.6199 0.046 Uiso 1 1 calc GR . . . .
H22B H 0.8669 0.0860 0.5493 0.046 Uiso 1 1 calc GR . . . .
H22C H 0.8004 0.0117 0.6114 0.046 Uiso 1 1 calc GR . . . .
C23 C 0.8878(2) 0.69985(18) 0.59401(15) 0.0311(5) Uani 1 1 d . . . . .
H23B H 0.9298 0.7577 0.5778 0.047 Uiso 1 1 calc GR . . . .
H23A H 0.8857 0.6588 0.5438 0.047 Uiso 1 1 calc GR . . . .
H23C H 0.9371 0.6709 0.6410 0.047 Uiso 1 1 calc GR . . . .
C24 C 0.6730(2) 0.77252(17) 0.55173(14) 0.0313(5) Uani 1 1 d . . . . .
H24A H 0.6721 0.7351 0.4990 0.047 Uiso 1 1 calc GR . . . .
H24B H 0.7186 0.8303 0.5403 0.047 Uiso 1 1 calc GR . . . .
H24C H 0.5832 0.7855 0.5696 0.047 Uiso 1 1 calc GR . . . .
O25 O 1.08308(17) 0.46980(11) 0.65194(11) 0.0323(4) Uani 1 1 d . . . . .
H25 H 1.1022 0.5055 0.6924 0.048 Uiso 1 1 calc GR . . . .
C25 C 1.1192(3) 0.51040(18) 0.57089(16) 0.0366(5) Uani 1 1 d . . . . .
H25A H 1.1184 0.5773 0.5764 0.055 Uiso 1 1 calc GR . . . .
H25B H 1.0571 0.4917 0.5260 0.055 Uiso 1 1 calc GR . . . .
H25C H 1.2068 0.4899 0.5548 0.055 Uiso 1 1 calc GR . . . .

loop_
_atom_site_aniso_label
_atom_site_aniso_U_11
_atom_site_aniso_U_22
_atom_site_aniso_U_33
_atom_site_aniso_U_23
_atom_site_aniso_U_13
_atom_site_aniso_U_12
O2 0.0639(11) 0.0221(7) 0.0287(8) -0.0016(6) -0.0071(8) -0.0099(8)
O3 0.0489(9) 0.0209(8) 0.0402(9) 0.0048(7) -0.0036(8) -0.0014(7)
O11 0.0546(10) 0.0246(8) 0.0200(7) -0.0015(6) -0.0078(7) 0.0010(7)
O21 0.0469(9) 0.0229(8) 0.0314(8) 0.0017(6) -0.0091(7) 0.0020(7)
C1 0.0308(9) 0.0231(10) 0.0196(8) 0.0010(8) -0.0041(7) -0.0021(8)
C2 0.0349(10) 0.0238(10) 0.0220(9) -0.0014(8) -0.0017(8) -0.0030(8)
C3 0.0261(9) 0.0220(10) 0.0286(10) 0.0039(8) 0.0003(8) -0.0013(8)
C4 0.0258(9) 0.0256(10) 0.0217(9) 0.0049(8) -0.0006(7) 0.0018(8)
C5 0.0246(8) 0.0210(9) 0.0195(8) 0.0003(7) 0.0014(7) 0.0053(8)
C6 0.0272(9) 0.0245(10) 0.0244(9) -0.0027(8) -0.0047(8) 0.0068(8)
C7 0.0253(9) 0.0261(11) 0.0337(11) -0.0046(9) -0.0057(8) 0.0024(8)
C8 0.0232(8) 0.0209(9) 0.0250(9) -0.0037(8) -0.0003(8) -0.0001(8)
C9 0.0263(9) 0.0197(9) 0.0204(8) -0.0017(7) 0.0019(7) -0.0007(8)
C10 0.0251(8) 0.0165(9) 0.0202(8) -0.0002(7) -0.0019(7) 0.0002(7)
C11 0.0336(10) 0.0164(9) 0.0194(8) 0.0011(7) -0.0013(8) -0.0042(8)
C12 0.0288(9) 0.0194(9) 0.0193(8) 0.0009(7) -0.0017(7) -0.0010(8)
C13 0.0266(9) 0.0172(9) 0.0199(8) -0.0003(7) 0.0012(7) -0.0022(7)
C14 0.0253(9) 0.0196(9) 0.0209(8) -0.0013(7) -0.0014(7) 0.0004(8)
C15 0.0317(10) 0.0251(10) 0.0271(9) -0.0062(8) -0.0069(8) 0.0010(9)
C16 0.0348(10) 0.0218(10) 0.0242(9) -0.0043(8) -0.0001(8) -0.0007(9)
C17 0.0293(9) 0.0182(9) 0.0220(8) -0.0013(7) 0.0037(7) -0.0018(8)
C18 0.0337(10) 0.0222(10) 0.0267(10) -0.0016(8) 0.0068(8) -0.0048(8)
C19 0.0359(11) 0.0235(10) 0.0283(10) -0.0051(8) 0.0088(8) -0.0027(9)
C20 0.0316(10) 0.0231(9) 0.0195(8) 0.0018(7) 0.0012(8) 0.0031(8)
C21 0.0277(9) 0.0190(9) 0.0285(10) 0.0010(8) 0.0009(8) -0.0033(8)
C22 0.0358(11) 0.0227(10) 0.0344(11) -0.0031(8) 0.0021(9) 0.0021(9)
C23 0.0277(9) 0.0360(12) 0.0295(10) 0.0082(9) 0.0037(8) 0.0030(9)
C24 0.0349(10) 0.0312(12) 0.0278(10) 0.0079(9) -0.0021(8) 0.0043(10)
O25 0.0431(8) 0.0217(7) 0.0322(8) 0.0015(6) -0.0048(7) -0.0021(7)
C25 0.0393(11) 0.0369(13) 0.0335(11) 0.0020(10) 0.0059(9) 0.0078(10)

loop_
_atom_type_symbol
_atom_type_description
_atom_type_scat_dispersion_real
_atom_type_scat_dispersion_imag
_atom_type_scat_source
C C 0.0181 0.0091 'International Tables Vol C Tables 4.2.6.8 and 6.1.1.4'
H H 0.0000 0.0000 'International Tables Vol C Tables 4.2.6.8 and 6.1.1.4'
O O 0.0492 0.0322 'International Tables Vol C Tables 4.2.6.8 and 6.1.1.4'

loop_
_geom_angle_atom_site_label_1
_geom_angle_atom_site_label_2
_geom_angle_atom_site_label_3
_geom_angle
_geom_angle_site_symmetry_1
_geom_angle_site_symmetry_3
_geom_angle_publ_flag
C2 O2 H2 109.5 . . ?
C2 C1 H1 118.0 . . ?
C2 C1 C10 123.93(18) . . ?
C10 C1 H1 118.0 . . ?
O2 C2 C3 116.80(19) . . ?
C1 C2 O2 121.24(19) . . ?
C1 C2 C3 121.96(19) . . ?
O3 C3 C2 120.0(2) . . ?
O3 C3 C4 122.94(19) . . ?
C2 C3 C4 116.97(18) . . ?
C3 C4 C5 108.71(16) . . ?
C3 C4 C23 106.28(17) . . ?
C3 C4 C24 109.65(17) . . ?
C5 C4 C23 109.98(17) . . ?
C24 C4 C5 114.14(17) . . ?
C24 C4 C23 107.79(17) . . ?
C6 C5 C4 122.21(18) . . ?
C6 C5 C10 122.66(19) . . ?
C10 C5 C4 115.12(17) . . ?
C5 C6 H6 117.5 . . ?
C5 C6 C7 124.95(19) . . ?
C7 C6 H6 117.5 . . ?
C6 C7 H7A 108.4 . . ?
C6 C7 H7B 108.4 . . ?
C6 C7 C8 115.54(17) . . ?
H7A C7 H7B 107.5 . . ?
C8 C7 H7A 108.4 . . ?
C8 C7 H7B 108.4 . . ?
C7 C8 H8 105.4 . . ?
C7 C8 C9 111.62(17) . . ?
C7 C8 C14 114.38(17) . . ?
C9 C8 H8 105.4 . . ?
C14 C8 H8 105.4 . . ?
C14 C8 C9 113.77(16) . . ?
C8 C9 C10 113.22(15) . . ?
C11 C9 C8 113.50(16) . . ?
C11 C9 C10 103.56(15) . . ?
C19 C9 C8 106.87(16) . . ?
C19 C9 C10 110.06(16) . . ?
C19 C9 C11 109.62(16) . . ?
C1 C10 C5 111.14(16) . . ?
C1 C10 C9 111.13(15) . . ?
C1 C10 H10 106.6 . . ?
C5 C10 C9 114.30(16) . . ?
C5 C10 H10 106.6 . . ?
C9 C10 H10 106.6 . . ?
O11 C11 C9 119.97(18) . . ?
O11 C11 C12 119.51(19) . . ?
C12 C11 C9 120.48(16) . . ?
C11 C12 H12A 110.1 . . ?
C11 C12 H12B 110.1 . . ?
C11 C12 C13 108.11(16) . . ?
H12A C12 H12B 108.4 . . ?
C13 C12 H12A 110.1 . . ?
C13 C12 H12B 110.1 . . ?
C12 C13 C14 109.24(16) . . ?
C12 C13 C18 106.79(16) . . ?
C17 C13 C12 121.73(17) . . ?
C17 C13 C14 100.82(15) . . ?
C17 C13 C18 104.95(16) . . ?
C18 C13 C14 113.46(17) . . ?
C8 C14 C13 107.92(15) . . ?
C8 C14 C15 116.60(16) . . ?
C8 C14 C20 113.28(17) . . ?
C15 C14 C13 101.21(16) . . ?
C20 C14 C13 112.30(16) . . ?
C20 C14 C15 105.00(16) . . ?
C14 C15 H15A 111.5 . . ?
C14 C15 H15B 111.5 . . ?
H15A C15 H15B 109.3 . . ?
C16 C15 C14 101.56(16) . . ?
C16 C15 H15A 111.5 . . ?
C16 C15 H15B 111.5 . . ?
C15 C16 H16 124.0 . . ?
C17 C16 C15 112.06(18) . . ?
C17 C16 H16 124.0 . . ?
C16 C17 C13 108.93(18) . . ?
C16 C17 C21 124.88(19) . . ?
C21 C17 C13 124.68(17) . . ?
C13 C18 H18A 109.5 . . ?
C13 C18 H18B 109.5 . . ?
C13 C18 H18C 109.5 . . ?
H18A C18 H18B 109.5 . . ?
H18A C18 H18C 109.5 . . ?
H18B C18 H18C 109.5 . . ?
C9 C19 H19A 109.5 . . ?
C9 C19 H19B 109.5 . . ?
C9 C19 H19C 109.5 . . ?
H19A C19 H19B 109.5 . . ?
H19A C19 H19C 109.5 . . ?
H19B C19 H19C 109.5 . . ?
C14 C20 H20A 109.5 . . ?
C14 C20 H20B 109.5 . . ?
C14 C20 H20C 109.5 . . ?
H20A C20 H20B 109.5 . . ?
H20A C20 H20C 109.5 . . ?
H20B C20 H20C 109.5 . . ?
O21 C21 C17 120.13(19) . . ?
O21 C21 C22 120.1(2) . . ?
C17 C21 C22 119.70(18) . . ?
C21 C22 H22A 109.5 . . ?
C21 C22 H22B 109.5 . . ?
C21 C22 H22C 109.5 . . ?
H22A C22 H22B 109.5 . . ?
H22A C22 H22C 109.5 . . ?
H22B C22 H22C 109.5 . . ?
C4 C23 H23B 109.5 . . ?
C4 C23 H23A 109.5 . . ?
C4 C23 H23C 109.5 . . ?
H23B C23 H23A 109.5 . . ?
H23B C23 H23C 109.5 . . ?
H23A C23 H23C 109.5 . . ?
C4 C24 H24A 109.5 . . ?
C4 C24 H24B 109.5 . . ?
C4 C24 H24C 109.5 . . ?
H24A C24 H24B 109.5 . . ?
H24A C24 H24C 109.5 . . ?
H24B C24 H24C 109.5 . . ?
C25 O25 H25 109.5 . . ?
O25 C25 H25A 109.5 . . ?
O25 C25 H25B 109.5 . . ?
O25 C25 H25C 109.5 . . ?
H25A C25 H25B 109.5 . . ?
H25A C25 H25C 109.5 . . ?
H25B C25 H25C 109.5 . . ?

loop_
_geom_bond_atom_site_label_1
_geom_bond_atom_site_label_2
_geom_bond_distance
_geom_bond_site_symmetry_2
_geom_bond_publ_flag
O2 H2 0.8200 . ?
O2 C2 1.361(3) . ?
O3 C3 1.222(3) . ?
O11 C11 1.217(2) . ?
O21 C21 1.229(3) . ?
C1 H1 0.9300 . ?
C1 C2 1.339(3) . ?
C1 C10 1.505(3) . ?
C2 C3 1.477(3) . ?
C3 C4 1.524(3) . ?
C4 C5 1.527(3) . ?
C4 C23 1.545(3) . ?
C4 C24 1.527(3) . ?
C5 C6 1.327(3) . ?
C5 C10 1.516(3) . ?
C6 H6 0.9300 . ?
C6 C7 1.494(3) . ?
C7 H7A 0.9700 . ?
C7 H7B 0.9700 . ?
C7 C8 1.532(3) . ?
C8 H8 0.9800 . ?
C8 C9 1.572(3) . ?
C8 C14 1.532(3) . ?
C9 C10 1.581(3) . ?
C9 C11 1.557(3) . ?
C9 C19 1.539(3) . ?
C10 H10 0.9800 . ?
C11 C12 1.526(3) . ?
C12 H12A 0.9700 . ?
C12 H12B 0.9700 . ?
C12 C13 1.532(3) . ?
C13 C14 1.565(3) . ?
C13 C17 1.526(3) . ?
C13 C18 1.548(3) . ?
C14 C15 1.550(3) . ?
C14 C20 1.541(3) . ?
C15 H15A 0.9700 . ?
C15 H15B 0.9700 . ?
C15 C16 1.503(3) . ?
C16 H16 0.9300 . ?
C16 C17 1.345(3) . ?
C17 C21 1.462(3) . ?
C18 H18A 0.9600 . ?
C18 H18B 0.9600 . ?
C18 H18C 0.9600 . ?
C19 H19A 0.9600 . ?
C19 H19B 0.9600 . ?
C19 H19C 0.9600 . ?
C20 H20A 0.9600 . ?
C20 H20B 0.9600 . ?
C20 H20C 0.9600 . ?
C21 C22 1.503(3) . ?
C22 H22A 0.9600 . ?
C22 H22B 0.9600 . ?
C22 H22C 0.9600 . ?
C23 H23B 0.9600 . ?
C23 H23A 0.9600 . ?
C23 H23C 0.9600 . ?
C24 H24A 0.9600 . ?
C24 H24B 0.9600 . ?
C24 H24C 0.9600 . ?
O25 H25 0.8200 . ?
O25 C25 1.403(3) . ?
C25 H25A 0.9600 . ?
C25 H25B 0.9600 . ?
C25 H25C 0.9600 . ?
